data_1011124
loop_
_publ_author_name
'Zachariasen, W. H.'

_publ_section_title
;
 The crystal structure of potassium acid dihydronium pentaborate
 KH~2~(H~3~O)~2~B~5~O~10~, (potassium pentaborate tetrahydrate)
;
_journal_coden_ASTM ZKKKAJ
_journal_issue 1-6
_journal_name_full
;
 Zeitschrift f\"ur Kristallographie, Kristallgeometrie, Kristallphysik,
 Kristallchemie
;
_journal_page_first 266
_journal_page_last 274
_journal_paper_doi 10.1524/zkri.1938.98.1.266
_journal_volume 98
_journal_year 1938
_chemical_compound_source synthetic
_chemical_formula_structural 'K (B5 O8) (H2 O)4'
_chemical_formula_sum 'B5 H8 K O12'
_chemical_name_mineral Santite
_chemical_name_systematic 'Potassium pentaborate tetrahydrate'
_space_group_IT_number 41
_space_group_name_Hall 'A 2 -2ab'
_space_group_name_H-M_alt 'A e a 2'
_symmetry_cell_setting orthorhombic
_cell_angle_alpha 90
_cell_angle_beta 90
_cell_angle_gamma 90
_cell_formula_units_Z 4
_cell_length_a 11.08(5)
_cell_length_b 11.14(6)
_cell_length_c 8.97(4)
_cell_volume 1107.2
_exptl_crystal_density_diffrn 1.711
_exptl_crystal_density_meas 1.74
_cod_original_formula_sum 'H8 B5 K O12'
_cod_database_code 1011124

loop_
_symmetry_equiv_pos_as_xyz
x,y,z
-x,-y,z
1/2-x,1/2+y,z
1/2+x,1/2-y,z
x,1/2+y,1/2+z
-x,1/2-y,1/2+z
1/2-x,y,1/2+z
1/2+x,-y,1/2+z

loop_
_atom_site_label
_atom_site_type_symbol
_atom_site_symmetry_multiplicity
_atom_site_Wyckoff_symbol
_atom_site_fract_x
_atom_site_fract_y
_atom_site_fract_z
_atom_site_occupancy
_atom_site_attached_hydrogens
_atom_site_calc_flag
K1 K1+ 4 a 0. 0. 0. 1. 0 d
B1 B3+ 4 a 0. 0. 0.3889 1. 0 d
B2 B3+ 8 b 0.1944 0.0972 0.3194 1. 0 d
B3 B3+ 8 b 0.1944 -0.0694 0.5 1. 0 d
O1 O2- 8 b 0.0764 0.0833 0.2917 1. 0 d
O2 O2- 8 b 0.0764 -0.0833 0.4861 1. 0 d
O3 O2- 8 b 0.2222 -0.1389 0.0833 1. 0 d
O4 O2- 8 b 0.25 0.0208 0.4167 1. 0 d
O5 O2- 8 b 0.25 0.1806 0.25 1. 0 d
O6 O2- 8 b 0. 0.1667 0.75 1. 0 d
H1 H1+ 4 ? -1. -1. -1. 8. 0 dum

loop_
_atom_type_symbol
_atom_type_oxidation_number
K1+ 1.000
B3+ 3.000
O2- -2.000
H1+ 1.000

loop_
_cod_related_entry_id
_cod_related_entry_database
_cod_related_entry_code
1 AMCSD 0018018
2 AMCSD 0010569
